data_7015136
loop_
_publ_author_name
'Huang, Liang-Fang'
'Ji, Chang-Chun'
'Lu, Zhen-Zhong'
'Yao, Xiao-Qiang'
'Hu, Jin-Song'
'Zheng, He-Gen'

_publ_section_title
;
 Isomorphic coordination polymers of cobalt(II), zinc(II) with a
 flexible ligand of cis,cis,cis-1,2,3,4-cyclopentanetetracarboxylic
 acid and their molecular alloys: crystal structures, thermal
 decomposition mechanisms and magnetic properties.
;
_journal_issue 13
_journal_name_full 'Dalton transactions (Cambridge, England : 2003)'
_journal_page_first 3183
_journal_page_last 3190
_journal_paper_doi 10.1039/c0dt01230k
_journal_volume 40
_journal_year 2011
_chemical_formula_moiety 'C18 H34 Co2 O27 Zn2'
_chemical_formula_sum 'C18 H34 Co2 O27 Zn2'
_chemical_formula_weight 931.09
_chemical_name_systematic
;
?
;
_space_group_IT_number 2
_symmetry_cell_setting triclinic
_symmetry_space_group_name_Hall '-P 1'
_symmetry_space_group_name_H-M 'P -1'
_atom_sites_solution_hydrogens geom
_atom_sites_solution_primary direct
_atom_sites_solution_secondary difmap
_audit_creation_method SHELXL-97
_cell_angle_alpha 65.055(4)
_cell_angle_beta 80.203(4)
_cell_angle_gamma 67.057(4)
_cell_formula_units_Z 1
_cell_length_a 9.224(2)
_cell_length_b 9.643(2)
_cell_length_c 10.015(2)
_cell_measurement_reflns_used 1270
_cell_measurement_temperature 291(2)
_cell_measurement_theta_max 26.30
_cell_measurement_theta_min 2.49
_cell_volume 743.8(3)
_computing_cell_refinement 'SMART (Bruker, 2000)'
_computing_data_collection 'SMART (Bruker, 2000)'
_computing_data_reduction 'SMART (Bruker, 2000)'
_computing_molecular_graphics SHELXTL
_computing_publication_material SHELXTL
_computing_structure_refinement 'SHELXL-97 (Sheldrick, 1997)'
_computing_structure_solution 'SHELXS-97 (Sheldrick, 1990)'
_diffrn_ambient_temperature 291(2)
_diffrn_measured_fraction_theta_full 0.982
_diffrn_measured_fraction_theta_max 0.982
_diffrn_measurement_device_type 'CCD area detector'
_diffrn_measurement_method 'phi and omega scans'
_diffrn_radiation_monochromator graphite
_diffrn_radiation_source 'fine-focus sealed tube'
_diffrn_radiation_type MoK\a
_diffrn_radiation_wavelength 0.71073
_diffrn_reflns_av_R_equivalents 0.0703
_diffrn_reflns_av_sigmaI/netI 0.0835
_diffrn_reflns_limit_h_max 10
_diffrn_reflns_limit_h_min -9
_diffrn_reflns_limit_k_max 9
_diffrn_reflns_limit_k_min -11
_diffrn_reflns_limit_l_max 11
_diffrn_reflns_limit_l_min -11
_diffrn_reflns_number 3733
_diffrn_reflns_theta_full 24.99
_diffrn_reflns_theta_max 24.99
_diffrn_reflns_theta_min 2.24
_exptl_absorpt_coefficient_mu 2.803
_exptl_absorpt_correction_T_max 0.444
_exptl_absorpt_correction_T_min 0.379
_exptl_absorpt_correction_type multi-scan
_exptl_absorpt_process_details 'SADABS; Bruker, 2000'
_exptl_crystal_colour 'pale red'
_exptl_crystal_density_diffrn 2.079
_exptl_crystal_density_method 'not measured'
_exptl_crystal_description block
_exptl_crystal_F_000 472
_exptl_crystal_size_max 0.36
_exptl_crystal_size_mid 0.33
_exptl_crystal_size_min 0.29
_refine_diff_density_max 0.870
_refine_diff_density_min -0.629
_refine_diff_density_rms 0.123
_refine_ls_extinction_method none
_refine_ls_goodness_of_fit_ref 1.016
_refine_ls_hydrogen_treatment constr
_refine_ls_matrix_type full
_refine_ls_number_parameters 229
_refine_ls_number_reflns 2571
_refine_ls_number_restraints 0
_refine_ls_restrained_S_all 1.016
_refine_ls_R_factor_all 0.0618
_refine_ls_R_factor_gt 0.0496
_refine_ls_shift/su_max 0.044
_refine_ls_shift/su_mean 0.003
_refine_ls_structure_factor_coef Fsqd
_refine_ls_weighting_details 'calc w=1/[\s^2^(Fo^2^)+(0.0583P)^2^+0.0000P] where P=(Fo^2^+2Fc^2^)/3'
_refine_ls_weighting_scheme calc
_refine_ls_wR_factor_gt 0.1220
_refine_ls_wR_factor_ref 0.1275
_reflns_number_gt 2030
_reflns_number_total 2571
_reflns_threshold_expression >2sigma(I)
_cod_data_source_file c0dt01230k.txt
_cod_data_source_block saxz
_cod_depositor_comments
;
The following automatic conversions were performed:
'_symmetry_cell_setting' value 'Triclinic' changed to 'triclinic'
according to '/home/saulius/struct/CIF-dictionaries/cif_core.dic'
dictionary named 'cif_core.dic' version 2.4.1 from 2010-06-29.

Automatic conversion script
Id: cif_fix_enum 1555 2011-01-17 13:19:09Z saulius 
;
_cod_original_sg_symbol_H-M 'P-1 '
_cod_database_code 7015136

loop_
_symmetry_equiv_pos_as_xyz
'x, y, z'
'-x, -y, -z'

loop_
_atom_site_label
_atom_site_type_symbol
_atom_site_fract_x
_atom_site_fract_y
_atom_site_fract_z
_atom_site_U_iso_or_equiv
_atom_site_adp_type
_atom_site_occupancy
_atom_site_symmetry_multiplicity
_atom_site_calc_flag
_atom_site_refinement_flags
_atom_site_disorder_assembly
_atom_site_disorder_group
C8 C -0.5118(7) 0.4668(8) 0.7776(6) 0.0301(14) Uani 1 1 d . . .
Zn1 Zn 0.21308(8) 0.61741(9) 0.68078(7) 0.0290(2) Uani 1 1 d . . .
Co2 Co 0.0000 0.5000 0.5000 0.0162(3) Uani 1 2 d S . .
Co3 Co 0.5000 0.0000 0.5000 0.0249(3) Uani 1 2 d S . .
O6 O 0.4000(5) 0.6019(5) 0.7870(5) 0.0353(10) Uani 1 1 d . . .
O3 O 0.0004(5) 0.5679(5) 0.6720(4) 0.0368(11) Uani 1 1 d . . .
O2 O 0.0977(5) 0.2581(5) 0.6317(4) 0.0336(10) Uani 1 1 d . . .
C2 C -0.0750(6) 0.2292(7) 0.8449(6) 0.0252(13) Uani 1 1 d . . .
H2 H -0.0677 0.1382 0.9407 0.030 Uiso 1 1 calc R . .
O4 O 0.1274(5) 0.4492(6) 0.8760(5) 0.0447(12) Uani 1 1 d . . .
O1 O 0.1577(6) 0.0226(6) 0.8173(5) 0.0652(17) Uani 1 1 d . . .
C5 C -0.2689(6) 0.4901(7) 0.8509(6) 0.0268(13) Uani 1 1 d . . .
H5A H -0.2806 0.5832 0.7577 0.032 Uiso 1 1 calc R . .
H5B H -0.3126 0.5295 0.9288 0.032 Uiso 1 1 calc R . .
O5 O 0.4413(5) 0.4050(6) 0.7154(5) 0.0462(12) Uani 1 1 d . . .
C6 C -0.0949(6) 0.3793(7) 0.8803(6) 0.0247(12) Uani 1 1 d . . .
H6 H -0.0790 0.3375 0.9865 0.030 Uiso 1 1 calc R . .
C7 C 0.0167(7) 0.4692(7) 0.8053(6) 0.0278(14) Uani 1 1 d . . .
C4 C -0.3509(6) 0.3792(7) 0.8468(6) 0.0247(12) Uani 1 1 d . . .
H4 H -0.3649 0.3101 0.9493 0.030 Uiso 1 1 calc R . .
C1 C 0.0722(7) 0.1678(7) 0.7592(6) 0.0288(13) Uani 1 1 d . . .
C3 C -0.2300(6) 0.2662(7) 0.7779(6) 0.0266(13) Uani 1 1 d . . .
H3 H -0.2515 0.1649 0.8097 0.032 Uiso 1 1 calc R . .
O11 O 0.4481(5) -0.1147(5) 0.7222(5) 0.0434(11) Uani 1 1 d . . .
H11A H 0.5340 -0.1545 0.7671 0.052 Uiso 1 1 d R . .
H11 H 0.4245 -0.1927 0.7326 0.065 Uiso 1 1 d R . .
O7 O 0.2408(5) 0.7289(5) 0.4618(4) 0.0344(10) Uani 1 1 d . . .
O9 O 0.2242(4) 0.5106(5) 0.4514(4) 0.0286(9) Uani 1 1 d . . .
O8 O 0.0716(5) 0.8347(6) 0.6993(6) 0.0527(13) Uani 1 1 d . . .
H8A H 0.0221 0.8135 0.7808 0.063 Uiso 1 1 d R . .
H8 H 0.1230 0.8895 0.6958 0.079 Uiso 1 1 d R . .
C9 C -0.2318(7) 0.3475(7) 0.6112(6) 0.0267(13) Uani 1 1 d . . .
O10 O 0.4755(5) 0.2010(5) 0.5465(5) 0.0433(12) Uani 1 1 d . . .
H10B H 0.5321 0.1867 0.6139 0.052 Uiso 1 1 d R . .
H10A H 0.4919 0.2606 0.4594 0.052 Uiso 1 1 d R . .
O12 O 0.2622(5) 0.0910(6) 0.4563(5) 0.0448(12) Uani 1 1 d . . .
H12A H 0.2578 0.1611 0.3694 0.054 Uiso 1 1 d R . .
H12 H 0.2106 0.1467 0.5047 0.067 Uiso 1 1 d R . .
O13 O 0.7879(6) 0.8271(7) 0.8523(6) 0.0674(16) Uani 1 1 d . . .
H13B H 0.7420 0.9278 0.8000 0.081 Uiso 1 1 d R . .
H13A H 0.8093 0.8224 0.9348 0.101 Uiso 1 1 d R . .
O14 O 0.5047(19) 0.0507(19) 0.8896(19) 0.133(7) Uani 0.50 1 d P . .
H14A H 0.5087 -0.0009 0.9772 0.160 Uiso 0.50 1 d PR . .
H14B H 0.4485 0.1495 0.8743 0.160 Uiso 0.50 1 d PR . .

loop_
_atom_site_aniso_label
_atom_site_aniso_U_11
_atom_site_aniso_U_22
_atom_site_aniso_U_33
_atom_site_aniso_U_23
_atom_site_aniso_U_13
_atom_site_aniso_U_12
C8 0.019(3) 0.042(4) 0.027(3) -0.011(3) 0.008(3) -0.014(3)
Zn1 0.0213(4) 0.0370(4) 0.0350(4) -0.0182(3) 0.0028(3) -0.0133(3)
Co2 0.0161(5) 0.0173(5) 0.0166(5) -0.0071(4) 0.0033(4) -0.0082(4)
Co3 0.0162(6) 0.0231(6) 0.0359(6) -0.0145(5) 0.0008(5) -0.0045(5)
O6 0.022(2) 0.035(3) 0.049(3) -0.019(2) 0.002(2) -0.008(2)
O3 0.048(3) 0.047(3) 0.029(2) -0.019(2) 0.012(2) -0.032(2)
O2 0.032(2) 0.027(2) 0.029(2) -0.0055(19) 0.0075(19) -0.0072(19)
C2 0.023(3) 0.020(3) 0.025(3) -0.005(2) 0.004(2) -0.007(2)
O4 0.030(3) 0.062(3) 0.054(3) -0.025(3) -0.003(2) -0.024(2)
O1 0.053(3) 0.034(3) 0.052(3) 0.003(2) 0.020(3) 0.011(2)
C5 0.020(3) 0.031(3) 0.029(3) -0.014(3) 0.002(3) -0.007(3)
O5 0.030(3) 0.063(3) 0.063(3) -0.039(3) -0.004(2) -0.016(2)
C6 0.022(3) 0.032(3) 0.021(3) -0.011(3) 0.003(2) -0.011(3)
C7 0.025(3) 0.031(3) 0.036(4) -0.023(3) 0.010(3) -0.011(3)
C4 0.026(3) 0.027(3) 0.021(3) -0.007(2) 0.003(2) -0.012(3)
C1 0.024(3) 0.027(3) 0.032(3) -0.010(3) 0.002(3) -0.008(3)
C3 0.021(3) 0.026(3) 0.031(3) -0.009(3) 0.003(3) -0.011(2)
O11 0.040(3) 0.038(3) 0.056(3) -0.021(2) 0.002(2) -0.015(2)
O7 0.038(3) 0.045(3) 0.036(2) -0.027(2) 0.012(2) -0.025(2)
O9 0.023(2) 0.030(2) 0.030(2) -0.0097(19) 0.0014(18) -0.0096(18)
O8 0.038(3) 0.052(3) 0.085(4) -0.048(3) 0.002(3) -0.011(2)
C9 0.021(3) 0.033(3) 0.030(3) -0.017(3) 0.009(3) -0.012(3)
O10 0.041(3) 0.038(3) 0.057(3) -0.020(2) -0.006(2) -0.016(2)
O12 0.029(2) 0.047(3) 0.051(3) -0.022(2) -0.003(2) -0.002(2)
O13 0.067(4) 0.068(4) 0.067(3) -0.018(3) -0.019(3) -0.027(3)
O14 0.101(11) 0.090(12) 0.232(19) -0.058(13) -0.030(15) -0.050(10)

loop_
_atom_type_symbol
_atom_type_description
_atom_type_scat_dispersion_real
_atom_type_scat_dispersion_imag
_atom_type_scat_source
C C 0.0033 0.0016 'International Tables Vol C Tables 4.2.6.8 and 6.1.1.4'
H H 0.0000 0.0000 'International Tables Vol C Tables 4.2.6.8 and 6.1.1.4'
O O 0.0106 0.0060 'International Tables Vol C Tables 4.2.6.8 and 6.1.1.4'
Co Co 0.3494 0.9721 'International Tables Vol C Tables 4.2.6.8 and 6.1.1.4'
Zn Zn 0.2839 1.4301 'International Tables Vol C Tables 4.2.6.8 and 6.1.1.4'

loop_
_geom_angle_atom_site_label_1
_geom_angle_atom_site_label_2
_geom_angle_atom_site_label_3
_geom_angle
_geom_angle_site_symmetry_1
_geom_angle_site_symmetry_3
_geom_angle_publ_flag
O5 C8 O6 120.6(6) 1_455 1_455 ?
O5 C8 C4 119.9(6) 1_455 . ?
O6 C8 C4 119.5(5) 1_455 . ?
O5 C8 Zn1 63.6(3) 1_455 1_455 ?
O6 C8 Zn1 57.0(3) 1_455 1_455 ?
C4 C8 Zn1 175.3(4) . 1_455 ?
O7 Zn1 O8 92.6(2) . . ?
O7 Zn1 O6 108.16(17) . . ?
O8 Zn1 O6 91.77(17) . . ?
O7 Zn1 O4 152.79(16) . . ?
O8 Zn1 O4 98.6(2) . . ?
O6 Zn1 O4 96.26(16) . . ?
O7 Zn1 O3 97.23(15) . . ?
O8 Zn1 O3 89.69(17) . . ?
O6 Zn1 O3 154.47(16) . . ?
O4 Zn1 O3 58.37(15) . . ?
O7 Zn1 O5 95.88(18) . . ?
O8 Zn1 O5 151.92(17) . . ?
O6 Zn1 O5 60.16(15) . . ?
O4 Zn1 O5 85.80(18) . . ?
O3 Zn1 O5 115.61(17) . . ?
O7 Zn1 C8 104.23(18) . 1_655 ?
O8 Zn1 C8 122.30(19) . 1_655 ?
O6 Zn1 C8 30.53(18) . 1_655 ?
O4 Zn1 C8 90.61(18) . 1_655 ?
O3 Zn1 C8 139.78(19) . 1_655 ?
O5 Zn1 C8 29.63(17) . 1_655 ?
O7 Zn1 C7 125.58(18) . . ?
O8 Zn1 C7 95.38(19) . . ?
O6 Zn1 C7 125.22(18) . . ?
O4 Zn1 C7 28.98(16) . . ?
O3 Zn1 C7 29.40(16) . . ?
O5 Zn1 C7 101.24(18) . . ?
C8 Zn1 C7 115.8(2) 1_655 . ?
O2 Co2 O2 180.000(1) . 2_566 ?
O2 Co2 O9 90.87(16) . 2_566 ?
O2 Co2 O9 89.13(16) 2_566 2_566 ?
O2 Co2 O9 89.13(16) . . ?
O2 Co2 O9 90.87(16) 2_566 . ?
O9 Co2 O9 180.0 2_566 . ?
O2 Co2 O3 88.78(17) . 2_566 ?
O2 Co2 O3 91.22(17) 2_566 2_566 ?
O9 Co2 O3 85.89(16) 2_566 2_566 ?
O9 Co2 O3 94.11(16) . 2_566 ?
O2 Co2 O3 91.22(17) . . ?
O2 Co2 O3 88.78(17) 2_566 . ?
O9 Co2 O3 94.11(16) 2_566 . ?
O9 Co2 O3 85.89(16) . . ?
O3 Co2 O3 180.000(1) 2_566 . ?
O12 Co3 O12 180.0 2_656 . ?
O12 Co3 O11 91.59(18) 2_656 . ?
O12 Co3 O11 88.41(18) . . ?
O12 Co3 O11 88.41(18) 2_656 2_656 ?
O12 Co3 O11 91.59(18) . 2_656 ?
O11 Co3 O11 180.000(1) . 2_656 ?
O12 Co3 O10 91.12(17) 2_656 2_656 ?
O12 Co3 O10 88.88(17) . 2_656 ?
O11 Co3 O10 92.80(17) . 2_656 ?
O11 Co3 O10 87.20(17) 2_656 2_656 ?
O12 Co3 O10 88.88(17) 2_656 . ?
O12 Co3 O10 91.12(17) . . ?
O11 Co3 O10 87.20(17) . . ?
O11 Co3 O10 92.80(17) 2_656 . ?
O10 Co3 O10 180.0(2) 2_656 . ?
C8 O6 Zn1 92.4(3) 1_655 . ?
C7 O3 Co2 123.0(4) . . ?
C7 O3 Zn1 91.2(3) . . ?
Co2 O3 Zn1 114.55(18) . . ?
C1 O2 Co2 135.3(4) . . ?
C3 C2 C1 114.3(5) . . ?
C3 C2 C6 107.2(4) . . ?
C1 C2 C6 117.5(5) . . ?
C3 C2 H2 105.6 . . ?
C1 C2 H2 105.6 . . ?
C6 C2 H2 105.6 . . ?
C7 O4 Zn1 92.0(4) . . ?
C6 C5 C4 104.6(5) . . ?
C6 C5 H5A 110.8 . . ?
C4 C5 H5A 110.8 . . ?
C6 C5 H5B 110.8 . . ?
C4 C5 H5B 110.8 . . ?
H5A C5 H5B 108.9 . . ?
C8 O5 Zn1 86.8(4) 1_655 . ?
C7 C6 C5 113.2(5) . . ?
C7 C6 C2 117.2(4) . . ?
C5 C6 C2 105.6(4) . . ?
C7 C6 H6 106.8 . . ?
C5 C6 H6 106.8 . . ?
C2 C6 H6 106.8 . . ?
O4 C7 O3 118.4(5) . . ?
O4 C7 C6 119.9(5) . . ?
O3 C7 C6 121.8(5) . . ?
O4 C7 Zn1 59.0(3) . . ?
O3 C7 Zn1 59.4(3) . . ?
C6 C7 Zn1 178.7(5) . . ?
C8 C4 C3 115.3(5) . . ?
C8 C4 C5 115.8(5) . . ?
C3 C4 C5 105.2(4) . . ?
C8 C4 H4 106.7 . . ?
C3 C4 H4 106.7 . . ?
C5 C4 H4 106.7 . . ?
O1 C1 O2 121.9(6) . . ?
O1 C1 C2 117.0(5) . . ?
O2 C1 C2 120.9(5) . . ?
C9 C3 C2 113.3(5) . . ?
C9 C3 C4 111.6(5) . . ?
C2 C3 C4 102.6(4) . . ?
C9 C3 H3 109.7 . . ?
C2 C3 H3 109.7 . . ?
C4 C3 H3 109.7 . . ?
Co3 O11 H11A 105.4 . . ?
Co3 O11 H11 108.8 . . ?
H11A O11 H11 106.6 . . ?
C9 O7 Zn1 113.8(4) 2_566 . ?
C9 O9 Co2 116.2(4) 2_566 . ?
Zn1 O8 H8A 108.7 . . ?
Zn1 O8 H8 112.0 . . ?
H8A O8 H8 109.3 . . ?
O9 C9 O7 121.9(5) 2_566 2_566 ?
O9 C9 C3 119.4(5) 2_566 . ?
O7 C9 C3 118.8(5) 2_566 . ?
Co3 O10 H10B 119.2 . . ?
Co3 O10 H10A 95.9 . . ?
H10B O10 H10A 116.8 . . ?
Co3 O12 H12A 101.7 . . ?
Co3 O12 H12 111.0 . . ?
H12A O12 H12 103.6 . . ?
H13B O13 H13A 106.5 . . ?
H14A O14 H14B 107.7 . . ?

loop_
_geom_bond_atom_site_label_1
_geom_bond_atom_site_label_2
_geom_bond_distance
_geom_bond_site_symmetry_2
_geom_bond_publ_flag
C8 O5 1.239(7) 1_455 ?
C8 O6 1.273(7) 1_455 ?
C8 C4 1.509(8) . ?
C8 Zn1 2.503(6) 1_455 ?
Zn1 O7 2.017(4) . ?
Zn1 O8 2.059(4) . ?
Zn1 O6 2.102(4) . ?
Zn1 O4 2.209(5) . ?
Zn1 O3 2.215(4) . ?
Zn1 O5 2.244(5) . ?
Zn1 C8 2.503(6) 1_655 ?
Zn1 C7 2.574(6) . ?
Co2 O2 2.040(4) . ?
Co2 O2 2.040(4) 2_566 ?
Co2 O9 2.075(4) 2_566 ?
Co2 O9 2.075(4) . ?
Co2 O3 2.086(4) 2_566 ?
Co2 O3 2.086(4) . ?
Co3 O12 2.067(4) 2_656 ?
Co3 O12 2.067(4) . ?
Co3 O11 2.093(4) . ?
Co3 O11 2.093(4) 2_656 ?
Co3 O10 2.100(4) 2_656 ?
Co3 O10 2.100(4) . ?
O6 C8 1.273(7) 1_655 ?
O3 C7 1.264(7) . ?
O2 C1 1.251(7) . ?
C2 C3 1.533(8) . ?
C2 C1 1.528(8) . ?
C2 C6 1.568(8) . ?
C2 H2 0.9800 . ?
O4 C7 1.248(7) . ?
O1 C1 1.237(7) . ?
C5 C6 1.537(7) . ?
C5 C4 1.547(8) . ?
C5 H5A 0.9700 . ?
C5 H5B 0.9700 . ?
O5 C8 1.239(7) 1_655 ?
C6 C7 1.503(8) . ?
C6 H6 0.9800 . ?
C4 C3 1.527(8) . ?
C4 H4 0.9800 . ?
C3 C9 1.516(8) . ?
C3 H3 0.9800 . ?
O11 H11A 0.8460 . ?
O11 H11 0.8238 . ?
O7 C9 1.267(6) 2_566 ?
O9 C9 1.267(7) 2_566 ?
O8 H8A 0.8501 . ?
O8 H8 0.8241 . ?
C9 O9 1.267(7) 2_566 ?
C9 O7 1.267(6) 2_566 ?
O10 H10B 0.8553 . ?
O10 H10A 0.8452 . ?
O12 H12A 0.8430 . ?
O12 H12 0.8324 . ?
O13 H13B 0.8500 . ?
O13 H13A 0.8607 . ?
O14 H14A 0.8043 . ?
O14 H14B 0.8478 . ?

loop_
_geom_hbond_atom_site_label_D
_geom_hbond_atom_site_label_H
_geom_hbond_atom_site_label_A
_geom_hbond_distance_DH
_geom_hbond_distance_HA
_geom_hbond_distance_DA
_geom_hbond_angle_DHA
_geom_hbond_site_symmetry_A
O11 H11A O13 0.85 2.54 3.352(7) 160.1 1_545
O8 H8 O1 0.82 2.24 2.925(8) 141.4 1_565
O10 H10A O11 0.85 2.61 3.036(6) 112.7 2_656
O12 H12A O13 0.84 2.28 2.921(7) 133.3 2_666
